data_7104328
loop_
_publ_author_name
'Zhang, Lu'
'Kerszulis, Justin A'
'Clark, Ronald J'
'Ye, Tao'
'Zhu, Lei'

_publ_section_title
;
 Catechol boronate formation and its electrochemical oxidation.
;
_journal_issue 16
_journal_name_full 'Chemical communications (Cambridge, England)'
_journal_page_first 2151
_journal_page_last 2153
_journal_paper_doi 10.1039/b900016j
_journal_volume 34
_journal_year 2009
_chemical_formula_moiety 'C30 H28 B N O3'
_chemical_formula_sum 'C30 H28 B N O3'
_chemical_formula_weight 461.34
_chemical_name_systematic
;
?
;
_space_group_IT_number 14
_symmetry_cell_setting monoclinic
_symmetry_space_group_name_Hall '-P 2yn'
_symmetry_space_group_name_H-M 'P 1 21/n 1'
_atom_sites_solution_hydrogens geom
_atom_sites_solution_primary direct
_atom_sites_solution_secondary difmap
_audit_creation_method SHELXL-97
_cell_angle_alpha 90.00
_cell_angle_beta 92.8650(10)
_cell_angle_gamma 90.00
_cell_formula_units_Z 4
_cell_length_a 15.4162(4)
_cell_length_b 7.3575(2)
_cell_length_c 20.8718(5)
_cell_measurement_reflns_used 9969
_cell_measurement_temperature 193(2)
_cell_measurement_theta_max 28.22
_cell_measurement_theta_min 2.65
_cell_volume 2364.42(11)
_computing_cell_refinement 'Bruker SAINT'
_computing_data_collection 'Bruker APEX2'
_computing_data_reduction 'Bruker SAINT'
_computing_molecular_graphics 'Bruker SHELXTL'
_computing_publication_material 'Bruker SHELXTL'
_computing_structure_refinement 'SHELXL-97 (Sheldrick, 2008)'
_computing_structure_solution 'SHELXS-97 (Sheldrick, 2008)'
_diffrn_ambient_temperature 193(2)
_diffrn_measured_fraction_theta_full 1.000
_diffrn_measured_fraction_theta_max 1.000
_diffrn_measurement_device_type 'Bruker APEX-II CCD'
_diffrn_measurement_method '\f and \w scans'
_diffrn_radiation_monochromator graphite
_diffrn_radiation_source 'fine-focus sealed tube'
_diffrn_radiation_type MoK\a
_diffrn_radiation_wavelength 0.71073
_diffrn_reflns_av_R_equivalents 0.0258
_diffrn_reflns_av_sigmaI/netI 0.0155
_diffrn_reflns_limit_h_max 19
_diffrn_reflns_limit_h_min -19
_diffrn_reflns_limit_k_max 9
_diffrn_reflns_limit_k_min -9
_diffrn_reflns_limit_l_max 26
_diffrn_reflns_limit_l_min -26
_diffrn_reflns_number 30530
_diffrn_reflns_theta_full 26.37
_diffrn_reflns_theta_max 26.37
_diffrn_reflns_theta_min 1.95
_exptl_absorpt_coefficient_mu 0.082
_exptl_absorpt_correction_T_max 0.984
_exptl_absorpt_correction_T_min 0.896
_exptl_absorpt_correction_type empirical
_exptl_absorpt_process_details SADABS
_exptl_crystal_colour colourless
_exptl_crystal_density_diffrn 1.296
_exptl_crystal_density_method 'not measured'
_exptl_crystal_description rectangular
_exptl_crystal_F_000 976
_exptl_crystal_size_max 0.37
_exptl_crystal_size_mid 0.23
_exptl_crystal_size_min 0.17
_refine_diff_density_max 0.302
_refine_diff_density_min -0.171
_refine_diff_density_rms 0.032
_refine_ls_extinction_method none
_refine_ls_goodness_of_fit_ref 0.883
_refine_ls_hydrogen_treatment mixed
_refine_ls_matrix_type full
_refine_ls_number_parameters 322
_refine_ls_number_reflns 4833
_refine_ls_number_restraints 0
_refine_ls_restrained_S_all 0.883
_refine_ls_R_factor_all 0.0410
_refine_ls_R_factor_gt 0.0341
_refine_ls_shift/su_max 0.001
_refine_ls_shift/su_mean 0.000
_refine_ls_structure_factor_coef Fsqd
_refine_ls_weighting_details 'calc w=1/[\s^2^(Fo^2^)+(0.1000P)^2^+0.4139P] where P=(Fo^2^+2Fc^2^)/3'
_refine_ls_weighting_scheme calc
_refine_ls_wR_factor_gt 0.1129
_refine_ls_wR_factor_ref 0.1229
_reflns_number_gt 4106
_reflns_number_total 4833
_reflns_threshold_expression >2sigma(I)
_cod_data_source_file b900016j.txt
_cod_data_source_block zhu24
_cod_depositor_comments
;
The following automatic conversions were performed:
'_symmetry_cell_setting' value 'Monoclinic' changed to 'monoclinic'
according to '/home/saulius/struct/CIF-dictionaries/cif_core.dic'
dictionary named 'cif_core.dic' version 2.4.1 from 2010-06-29.

Automatic conversion script
Id: cif_fix_enum 1527 2010-12-29 10:47:43Z saulius 
;
_cod_original_sg_symbol_Hall -p2yn
_cod_original_sg_symbol_H-M P2(1)/n
_cod_database_code 7104328

loop_
_symmetry_equiv_pos_as_xyz
'x, y, z'
'-x+1/2, y+1/2, -z+1/2'
'-x, -y, -z'
'x-1/2, -y-1/2, z-1/2'

loop_
_atom_site_label
_atom_site_type_symbol
_atom_site_fract_x
_atom_site_fract_y
_atom_site_fract_z
_atom_site_U_iso_or_equiv
_atom_site_adp_type
_atom_site_occupancy
_atom_site_symmetry_multiplicity
_atom_site_calc_flag
_atom_site_refinement_flags
_atom_site_disorder_assembly
_atom_site_disorder_group
C1 C 0.57483(7) 1.31403(17) 0.32934(5) 0.0284(3) Uani 1 1 d . . .
C2 C 0.52948(8) 1.48204(17) 0.31861(6) 0.0316(3) Uani 1 1 d . . .
H2 H 0.5038 1.5074 0.2773 0.038 Uiso 1 1 calc R . .
C3 C 0.52243(9) 1.60610(19) 0.36650(6) 0.0374(3) Uani 1 1 d . . .
H3 H 0.4919 1.7164 0.3580 0.045 Uiso 1 1 calc R . .
C4 C 0.55987(9) 1.5733(2) 0.42882(6) 0.0410(3) Uani 1 1 d . . .
H4 H 0.5538 1.6604 0.4619 0.049 Uiso 1 1 calc R . .
C5 C 0.60422(9) 1.4178(2) 0.44115(6) 0.0387(3) Uani 1 1 d . . .
H5 H 0.6298 1.3978 0.4829 0.046 Uiso 1 1 calc R . .
C6 C 0.61354(8) 1.28237(18) 0.39266(6) 0.0320(3) Uani 1 1 d . . .
C7 C 0.65919(8) 1.12258(19) 0.40537(6) 0.0350(3) Uani 1 1 d . . .
H7 H 0.6847 1.1031 0.4472 0.042 Uiso 1 1 calc R . .
C8 C 0.66874(8) 0.99009(18) 0.35865(6) 0.0320(3) Uani 1 1 d . . .
C9 C 0.71693(8) 0.8275(2) 0.37231(7) 0.0388(3) Uani 1 1 d . . .
H9 H 0.7427 0.8091 0.4141 0.047 Uiso 1 1 calc R . .
C10 C 0.72638(8) 0.6992(2) 0.32660(7) 0.0415(3) Uani 1 1 d . . .
H10 H 0.7586 0.5919 0.3365 0.050 Uiso 1 1 calc R . .
C11 C 0.68827(8) 0.72499(18) 0.26399(7) 0.0377(3) Uani 1 1 d . . .
H11 H 0.6955 0.6347 0.2322 0.045 Uiso 1 1 calc R . .
C12 C 0.64146(8) 0.87730(17) 0.24887(6) 0.0323(3) Uani 1 1 d . . .
H12 H 0.6160 0.8909 0.2067 0.039 Uiso 1 1 calc R . .
C13 C 0.62980(7) 1.01772(16) 0.29539(6) 0.0283(3) Uani 1 1 d . . .
C14 C 0.58415(7) 1.18079(16) 0.28154(5) 0.0269(2) Uani 1 1 d . . .
C15 C 0.55122(7) 1.21564(16) 0.21346(5) 0.0272(3) Uani 1 1 d . . .
H15A H 0.5446 1.3484 0.2072 0.033 Uiso 1 1 calc R . .
H15B H 0.5953 1.1727 0.1841 0.033 Uiso 1 1 calc R . .
C16 C 0.39140(8) 1.20859(17) 0.22704(6) 0.0314(3) Uani 1 1 d . . .
H16A H 0.4030 1.2075 0.2736 0.047 Uiso 1 1 calc R . .
H16B H 0.3385 1.1390 0.2162 0.047 Uiso 1 1 calc R . .
H16C H 0.3836 1.3343 0.2123 0.047 Uiso 1 1 calc R . .
C17 C 0.45180(8) 1.12712(15) 0.12249(5) 0.0276(3) Uani 1 1 d . . .
H17A H 0.3896 1.1068 0.1107 0.033 Uiso 1 1 calc R . .
H17B H 0.4685 1.2472 0.1056 0.033 Uiso 1 1 calc R . .
C18 C 0.50544(7) 0.98081(15) 0.09315(5) 0.0258(2) Uani 1 1 d . . .
C19 C 0.58008(8) 1.02822(17) 0.06179(5) 0.0309(3) Uani 1 1 d . . .
H19 H 0.5965 1.1523 0.0590 0.037 Uiso 1 1 calc R . .
C20 C 0.63029(8) 0.8951(2) 0.03465(6) 0.0363(3) Uani 1 1 d . . .
H20 H 0.6815 0.9275 0.0139 0.044 Uiso 1 1 calc R . .
C21 C 0.60533(8) 0.71541(19) 0.03802(6) 0.0369(3) Uani 1 1 d . . .
H21 H 0.6393 0.6236 0.0194 0.044 Uiso 1 1 calc R . .
C22 C 0.53034(8) 0.66847(17) 0.06868(6) 0.0315(3) Uani 1 1 d . . .
H22 H 0.5137 0.5443 0.0700 0.038 Uiso 1 1 calc R . .
C23 C 0.47887(7) 0.79814(15) 0.09748(5) 0.0254(2) Uani 1 1 d . . .
C24 C 0.34548(9) 0.74151(18) 0.24611(6) 0.0373(3) Uani 1 1 d . . .
H24A H 0.2937 0.8080 0.2303 0.056 Uiso 1 1 calc R . .
H24B H 0.3632 0.7845 0.2892 0.056 Uiso 1 1 calc R . .
H24C H 0.3324 0.6113 0.2477 0.056 Uiso 1 1 calc R . .
C25 C 0.28179(8) 0.54414(17) 0.10514(5) 0.0288(3) Uani 1 1 d . . .
C26 C 0.22877(9) 0.39536(19) 0.09314(6) 0.0356(3) Uani 1 1 d . . .
H26 H 0.2511 0.2750 0.0954 0.043 Uiso 1 1 calc R . .
C27 C 0.14085(9) 0.4290(2) 0.07750(6) 0.0418(3) Uani 1 1 d . . .
H27 H 0.1028 0.3293 0.0689 0.050 Uiso 1 1 calc R . .
C28 C 0.10821(9) 0.6031(2) 0.07435(6) 0.0442(4) Uani 1 1 d . . .
H28 H 0.0481 0.6214 0.0641 0.053 Uiso 1 1 calc R . .
C29 C 0.16235(8) 0.7539(2) 0.08599(6) 0.0393(3) Uani 1 1 d . . .
H29 H 0.1400 0.8741 0.0838 0.047 Uiso 1 1 calc R . .
C30 C 0.24925(8) 0.72170(17) 0.10075(5) 0.0301(3) Uani 1 1 d . . .
B1 B 0.39374(8) 0.73930(17) 0.13516(6) 0.0264(3) Uani 1 1 d . . .
N1 N 0.46596(6) 1.12515(13) 0.19519(4) 0.0246(2) Uani 1 1 d . . .
H1N H 0.4648(10) 1.002(2) 0.2078(7) 0.038(4) Uiso 1 1 d . . .
O1 O 0.41418(5) 0.77163(11) 0.20413(4) 0.0298(2) Uani 1 1 d . . .
O2 O 0.31261(5) 0.84474(11) 0.11399(4) 0.0320(2) Uani 1 1 d . . .
O3 O 0.36790(5) 0.54487(11) 0.12261(4) 0.0300(2) Uani 1 1 d . . .

loop_
_atom_site_aniso_label
_atom_site_aniso_U_11
_atom_site_aniso_U_22
_atom_site_aniso_U_33
_atom_site_aniso_U_23
_atom_site_aniso_U_13
_atom_site_aniso_U_12
C1 0.0247(5) 0.0351(6) 0.0256(6) -0.0021(5) 0.0030(4) -0.0050(5)
C2 0.0301(6) 0.0342(6) 0.0305(6) -0.0033(5) 0.0016(5) -0.0028(5)
C3 0.0347(6) 0.0377(7) 0.0403(7) -0.0073(5) 0.0060(5) -0.0022(5)
C4 0.0440(7) 0.0468(8) 0.0330(7) -0.0135(6) 0.0094(6) -0.0080(6)
C5 0.0406(7) 0.0504(8) 0.0253(6) -0.0064(5) 0.0034(5) -0.0089(6)
C6 0.0282(6) 0.0421(7) 0.0259(6) -0.0013(5) 0.0029(5) -0.0062(5)
C7 0.0297(6) 0.0494(8) 0.0256(6) 0.0042(5) -0.0014(5) -0.0052(5)
C8 0.0232(5) 0.0406(7) 0.0323(6) 0.0046(5) 0.0013(5) -0.0026(5)
C9 0.0267(6) 0.0483(8) 0.0413(7) 0.0105(6) -0.0005(5) 0.0017(5)
C10 0.0267(6) 0.0421(7) 0.0562(9) 0.0089(6) 0.0051(6) 0.0062(5)
C11 0.0291(6) 0.0378(7) 0.0468(7) -0.0027(6) 0.0080(5) 0.0014(5)
C12 0.0266(6) 0.0359(6) 0.0347(6) -0.0008(5) 0.0044(5) -0.0009(5)
C13 0.0220(5) 0.0339(6) 0.0292(6) 0.0016(5) 0.0042(4) -0.0027(4)
C14 0.0229(5) 0.0325(6) 0.0253(5) -0.0006(4) 0.0021(4) -0.0037(4)
C15 0.0268(6) 0.0294(6) 0.0255(5) -0.0023(4) 0.0019(4) -0.0026(4)
C16 0.0278(6) 0.0335(6) 0.0331(6) -0.0056(5) 0.0035(5) 0.0043(5)
C17 0.0326(6) 0.0265(6) 0.0233(5) -0.0004(4) -0.0028(5) 0.0015(4)
C18 0.0284(6) 0.0296(6) 0.0191(5) -0.0002(4) -0.0024(4) 0.0004(4)
C19 0.0323(6) 0.0361(6) 0.0242(5) 0.0007(5) -0.0016(5) -0.0059(5)
C20 0.0291(6) 0.0519(8) 0.0281(6) -0.0008(5) 0.0039(5) -0.0036(5)
C21 0.0327(6) 0.0445(7) 0.0339(6) -0.0050(5) 0.0064(5) 0.0086(6)
C22 0.0332(6) 0.0302(6) 0.0313(6) -0.0015(5) 0.0032(5) 0.0028(5)
C23 0.0257(5) 0.0285(6) 0.0219(5) -0.0010(4) -0.0008(4) 0.0019(4)
C24 0.0387(7) 0.0407(7) 0.0335(6) 0.0029(5) 0.0130(5) 0.0018(6)
C25 0.0270(6) 0.0359(6) 0.0239(5) 0.0007(5) 0.0041(4) -0.0011(5)
C26 0.0378(7) 0.0406(7) 0.0290(6) -0.0019(5) 0.0066(5) -0.0089(5)
C27 0.0351(7) 0.0607(9) 0.0300(6) -0.0025(6) 0.0051(5) -0.0165(6)
C28 0.0262(6) 0.0726(10) 0.0339(7) 0.0035(6) 0.0012(5) -0.0044(6)
C29 0.0313(6) 0.0533(8) 0.0333(6) 0.0069(6) 0.0018(5) 0.0068(6)
C30 0.0279(6) 0.0372(6) 0.0253(6) 0.0033(5) 0.0033(4) 0.0000(5)
B1 0.0266(6) 0.0235(6) 0.0291(6) 0.0001(5) 0.0026(5) 0.0023(5)
N1 0.0258(5) 0.0241(5) 0.0239(5) -0.0014(4) 0.0011(4) 0.0008(4)
O1 0.0301(4) 0.0334(4) 0.0265(4) 0.0004(3) 0.0060(3) 0.0000(3)
O2 0.0272(4) 0.0295(4) 0.0392(5) 0.0027(3) 0.0008(3) 0.0032(3)
O3 0.0264(4) 0.0256(4) 0.0380(5) -0.0005(3) 0.0015(3) 0.0003(3)

loop_
_atom_type_symbol
_atom_type_description
_atom_type_scat_dispersion_real
_atom_type_scat_dispersion_imag
_atom_type_scat_source
C C 0.0033 0.0016 'International Tables Vol C Tables 4.2.6.8 and 6.1.1.4'
H H 0.0000 0.0000 'International Tables Vol C Tables 4.2.6.8 and 6.1.1.4'
B B 0.0013 0.0007 'International Tables Vol C Tables 4.2.6.8 and 6.1.1.4'
N N 0.0061 0.0033 'International Tables Vol C Tables 4.2.6.8 and 6.1.1.4'
O O 0.0106 0.0060 'International Tables Vol C Tables 4.2.6.8 and 6.1.1.4'

loop_
_geom_angle_atom_site_label_1
_geom_angle_atom_site_label_2
_geom_angle_atom_site_label_3
_geom_angle
_geom_angle_site_symmetry_1
_geom_angle_site_symmetry_3
_geom_angle_publ_flag
C14 C1 C2 123.71(11) . . ?
C14 C1 C6 118.94(11) . . ?
C2 C1 C6 117.35(11) . . ?
C3 C2 C1 121.32(12) . . ?
C3 C2 H2 119.3 . . ?
C1 C2 H2 119.3 . . ?
C2 C3 C4 121.04(13) . . ?
C2 C3 H3 119.5 . . ?
C4 C3 H3 119.5 . . ?
C5 C4 C3 119.89(12) . . ?
C5 C4 H4 120.1 . . ?
C3 C4 H4 120.1 . . ?
C4 C5 C6 121.47(12) . . ?
C4 C5 H5 119.3 . . ?
C6 C5 H5 119.3 . . ?
C7 C6 C5 121.43(12) . . ?
C7 C6 C1 119.63(11) . . ?
C5 C6 C1 118.93(12) . . ?
C6 C7 C8 121.96(11) . . ?
C6 C7 H7 119.0 . . ?
C8 C7 H7 119.0 . . ?
C7 C8 C9 121.24(11) . . ?
C7 C8 C13 119.38(12) . . ?
C9 C8 C13 119.38(12) . . ?
C10 C9 C8 121.04(12) . . ?
C10 C9 H9 119.5 . . ?
C8 C9 H9 119.5 . . ?
C9 C10 C11 120.09(13) . . ?
C9 C10 H10 120.0 . . ?
C11 C10 H10 120.0 . . ?
C12 C11 C10 120.93(12) . . ?
C12 C11 H11 119.5 . . ?
C10 C11 H11 119.5 . . ?
C11 C12 C13 121.23(12) . . ?
C11 C12 H12 119.4 . . ?
C13 C12 H12 119.4 . . ?
C14 C13 C12 123.41(11) . . ?
C14 C13 C8 119.25(11) . . ?
C12 C13 C8 117.33(11) . . ?
C1 C14 C13 120.81(11) . . ?
C1 C14 C15 120.48(11) . . ?
C13 C14 C15 118.56(10) . . ?
N1 C15 C14 114.35(9) . . ?
N1 C15 H15A 108.7 . . ?
C14 C15 H15A 108.7 . . ?
N1 C15 H15B 108.7 . . ?
C14 C15 H15B 108.7 . . ?
H15A C15 H15B 107.6 . . ?
N1 C16 H16A 109.5 . . ?
N1 C16 H16B 109.5 . . ?
H16A C16 H16B 109.5 . . ?
N1 C16 H16C 109.5 . . ?
H16A C16 H16C 109.5 . . ?
H16B C16 H16C 109.5 . . ?
C18 C17 N1 110.13(9) . . ?
C18 C17 H17A 109.6 . . ?
N1 C17 H17A 109.6 . . ?
C18 C17 H17B 109.6 . . ?
N1 C17 H17B 109.6 . . ?
H17A C17 H17B 108.1 . . ?
C19 C18 C23 121.15(10) . . ?
C19 C18 C17 119.62(11) . . ?
C23 C18 C17 119.23(10) . . ?
C20 C19 C18 120.34(12) . . ?
C20 C19 H19 119.8 . . ?
C18 C19 H19 119.8 . . ?
C21 C20 C19 119.54(11) . . ?
C21 C20 H20 120.2 . . ?
C19 C20 H20 120.2 . . ?
C20 C21 C22 120.07(12) . . ?
C20 C21 H21 120.0 . . ?
C22 C21 H21 120.0 . . ?
C21 C22 C23 122.09(12) . . ?
C21 C22 H22 119.0 . . ?
C23 C22 H22 119.0 . . ?
C22 C23 C18 116.80(10) . . ?
C22 C23 B1 121.16(10) . . ?
C18 C23 B1 122.03(10) . . ?
O1 C24 H24A 109.5 . . ?
O1 C24 H24B 109.5 . . ?
H24A C24 H24B 109.5 . . ?
O1 C24 H24C 109.5 . . ?
H24A C24 H24C 109.5 . . ?
H24B C24 H24C 109.5 . . ?
O3 C25 C26 127.80(11) . . ?
O3 C25 C30 110.84(10) . . ?
C26 C25 C30 121.36(11) . . ?
C25 C26 C27 117.34(13) . . ?
C25 C26 H26 121.3 . . ?
C27 C26 H26 121.3 . . ?
C28 C27 C26 121.51(13) . . ?
C28 C27 H27 119.2 . . ?
C26 C27 H27 119.2 . . ?
C27 C28 C29 120.99(12) . . ?
C27 C28 H28 119.5 . . ?
C29 C28 H28 119.5 . . ?
C30 C29 C28 117.77(13) . . ?
C30 C29 H29 121.1 . . ?
C28 C29 H29 121.1 . . ?
O2 C30 C29 127.95(12) . . ?
O2 C30 C25 111.03(10) . . ?
C29 C30 C25 121.00(12) . . ?
O1 B1 O3 111.37(9) . . ?
O1 B1 O2 109.49(9) . . ?
O3 B1 O2 103.19(9) . . ?
O1 B1 C23 106.92(9) . . ?
O3 B1 C23 112.52(9) . . ?
O2 B1 C23 113.40(9) . . ?
C16 N1 C15 112.85(9) . . ?
C16 N1 C17 111.45(9) . . ?
C15 N1 C17 109.16(9) . . ?
C16 N1 H1N 104.2(9) . . ?
C15 N1 H1N 112.5(9) . . ?
C17 N1 H1N 106.4(9) . . ?
C24 O1 B1 116.43(9) . . ?
C30 O2 B1 107.09(9) . . ?
C25 O3 B1 107.28(9) . . ?

loop_
_geom_bond_atom_site_label_1
_geom_bond_atom_site_label_2
_geom_bond_distance
_geom_bond_site_symmetry_2
_geom_bond_publ_flag
C1 C14 1.4112(16) . ?
C1 C2 1.4323(17) . ?
C1 C6 1.4415(16) . ?
C2 C3 1.3620(17) . ?
C2 H2 0.9500 . ?
C3 C4 1.4171(19) . ?
C3 H3 0.9500 . ?
C4 C5 1.351(2) . ?
C4 H4 0.9500 . ?
C5 C6 1.4324(18) . ?
C5 H5 0.9500 . ?
C6 C7 1.3889(19) . ?
C7 C8 1.3917(19) . ?
C7 H7 0.9500 . ?
C8 C9 1.4294(18) . ?
C8 C13 1.4374(17) . ?
C9 C10 1.355(2) . ?
C9 H9 0.9500 . ?
C10 C11 1.419(2) . ?
C10 H10 0.9500 . ?
C11 C12 1.3614(18) . ?
C11 H11 0.9500 . ?
C12 C13 1.4352(17) . ?
C12 H12 0.9500 . ?
C13 C14 1.4136(17) . ?
C14 C15 1.5067(16) . ?
C15 N1 1.5053(14) . ?
C15 H15A 0.9900 . ?
C15 H15B 0.9900 . ?
C16 N1 1.4888(14) . ?
C16 H16A 0.9800 . ?
C16 H16B 0.9800 . ?
C16 H16C 0.9800 . ?
C17 C18 1.5061(16) . ?
C17 N1 1.5223(14) . ?
C17 H17A 0.9900 . ?
C17 H17B 0.9900 . ?
C18 C19 1.3962(16) . ?
C18 C23 1.4092(16) . ?
C19 C20 1.3866(18) . ?
C19 H19 0.9500 . ?
C20 C21 1.380(2) . ?
C20 H20 0.9500 . ?
C21 C22 1.3926(18) . ?
C21 H21 0.9500 . ?
C22 C23 1.3960(16) . ?
C22 H22 0.9500 . ?
C23 B1 1.6222(17) . ?
C24 O1 1.4252(14) . ?
C24 H24A 0.9800 . ?
C24 H24B 0.9800 . ?
C24 H24C 0.9800 . ?
C25 O3 1.3589(14) . ?
C25 C26 1.3815(18) . ?
C25 C30 1.4008(17) . ?
C26 C27 1.4003(19) . ?
C26 H26 0.9500 . ?
C27 C28 1.377(2) . ?
C27 H27 0.9500 . ?
C28 C29 1.402(2) . ?
C28 H28 0.9500 . ?
C29 C30 1.3800(17) . ?
C29 H29 0.9500 . ?
C30 O2 1.3502(15) . ?
B1 O1 1.4775(15) . ?
B1 O3 1.5044(15) . ?
B1 O2 1.5185(15) . ?
N1 H1N 0.942(16) . ?

loop_
_geom_torsion_atom_site_label_1
_geom_torsion_atom_site_label_2
_geom_torsion_atom_site_label_3
_geom_torsion_atom_site_label_4
_geom_torsion
_geom_torsion_site_symmetry_1
_geom_torsion_site_symmetry_2
_geom_torsion_site_symmetry_3
_geom_torsion_site_symmetry_4
_geom_torsion_publ_flag
C14 C1 C2 C3 -179.98(11) . . . . ?
C6 C1 C2 C3 -0.67(17) . . . . ?
C1 C2 C3 C4 0.02(19) . . . . ?
C2 C3 C4 C5 0.8(2) . . . . ?
C3 C4 C5 C6 -0.9(2) . . . . ?
C4 C5 C6 C7 179.96(12) . . . . ?
C4 C5 C6 C1 0.24(19) . . . . ?
C14 C1 C6 C7 0.16(17) . . . . ?
C2 C1 C6 C7 -179.19(11) . . . . ?
C14 C1 C6 C5 179.88(11) . . . . ?
C2 C1 C6 C5 0.54(16) . . . . ?
C5 C6 C7 C8 -179.96(12) . . . . ?
C1 C6 C7 C8 -0.24(18) . . . . ?
C6 C7 C8 C9 179.15(11) . . . . ?
C6 C7 C8 C13 -0.51(18) . . . . ?
C7 C8 C9 C10 -179.71(12) . . . . ?
C13 C8 C9 C10 -0.05(18) . . . . ?
C8 C9 C10 C11 0.07(19) . . . . ?
C9 C10 C11 C12 -0.4(2) . . . . ?
C10 C11 C12 C13 0.68(19) . . . . ?
C11 C12 C13 C14 177.94(11) . . . . ?
C11 C12 C13 C8 -0.64(17) . . . . ?
C7 C8 C13 C14 1.34(17) . . . . ?
C9 C8 C13 C14 -178.33(10) . . . . ?
C7 C8 C13 C12 179.99(11) . . . . ?
C9 C8 C13 C12 0.32(16) . . . . ?
C2 C1 C14 C13 179.99(10) . . . . ?
C6 C1 C14 C13 0.69(16) . . . . ?
C2 C1 C14 C15 4.49(17) . . . . ?
C6 C1 C14 C15 -174.81(10) . . . . ?
C12 C13 C14 C1 180.00(10) . . . . ?
C8 C13 C14 C1 -1.44(16) . . . . ?
C12 C13 C14 C15 -4.41(16) . . . . ?
C8 C13 C14 C15 174.15(10) . . . . ?
C1 C14 C15 N1 -101.67(12) . . . . ?
C13 C14 C15 N1 82.73(13) . . . . ?
N1 C17 C18 C19 -105.57(11) . . . . ?
N1 C17 C18 C23 74.91(13) . . . . ?
C23 C18 C19 C20 -0.64(17) . . . . ?
C17 C18 C19 C20 179.86(10) . . . . ?
C18 C19 C20 C21 0.92(18) . . . . ?
C19 C20 C21 C22 -0.19(19) . . . . ?
C20 C21 C22 C23 -0.86(19) . . . . ?
C21 C22 C23 C18 1.12(17) . . . . ?
C21 C22 C23 B1 -177.74(11) . . . . ?
C19 C18 C23 C22 -0.37(16) . . . . ?
C17 C18 C23 C22 179.13(10) . . . . ?
C19 C18 C23 B1 178.48(10) . . . . ?
C17 C18 C23 B1 -2.02(16) . . . . ?
O3 C25 C26 C27 178.21(11) . . . . ?
C30 C25 C26 C27 -1.10(17) . . . . ?
C25 C26 C27 C28 -0.19(18) . . . . ?
C26 C27 C28 C29 0.8(2) . . . . ?
C27 C28 C29 C30 -0.07(19) . . . . ?
C28 C29 C30 O2 -179.57(11) . . . . ?
C28 C29 C30 C25 -1.21(18) . . . . ?
O3 C25 C30 O2 1.04(13) . . . . ?
C26 C25 C30 O2 -179.54(10) . . . . ?
O3 C25 C30 C29 -177.57(10) . . . . ?
C26 C25 C30 C29 1.85(17) . . . . ?
C22 C23 B1 O1 110.06(11) . . . . ?
C18 C23 B1 O1 -68.74(13) . . . . ?
C22 C23 B1 O3 -12.53(15) . . . . ?
C18 C23 B1 O3 168.68(10) . . . . ?
C22 C23 B1 O2 -129.17(11) . . . . ?
C18 C23 B1 O2 52.03(14) . . . . ?
C14 C15 N1 C16 70.53(12) . . . . ?
C14 C15 N1 C17 -164.96(9) . . . . ?
C18 C17 N1 C16 -156.66(10) . . . . ?
C18 C17 N1 C15 78.02(11) . . . . ?
O3 B1 O1 C24 -61.22(12) . . . . ?
O2 B1 O1 C24 52.26(13) . . . . ?
C23 B1 O1 C24 175.49(9) . . . . ?
C29 C30 O2 B1 172.97(12) . . . . ?
C25 C30 O2 B1 -5.52(12) . . . . ?
O1 B1 O2 C30 -111.23(10) . . . . ?
O3 B1 O2 C30 7.45(11) . . . . ?
C23 B1 O2 C30 129.46(10) . . . . ?
C26 C25 O3 B1 -175.39(11) . . . . ?
C30 C25 O3 B1 3.98(12) . . . . ?
O1 B1 O3 C25 110.52(10) . . . . ?
O2 B1 O3 C25 -6.85(11) . . . . ?
C23 B1 O3 C25 -129.44(9) . . . . ?
